data_2237189
loop_
_publ_author_name
'Chiririwa, Haleden'
'Davis, Wade L.'

_publ_section_title
;
 Chlorido{<i>N</i>-[2-(diphenylphosphanyl)benzylidene]-2,6-diisopropylaniline-\k<i>P</i>}gold(I)
 chloroform 0.25-solvate
;
_journal_coeditor_code LH5564
_journal_issue 1
_journal_name_full 'Acta Crystallographica Section E'
_journal_page_first m39
_journal_paper_doi 10.1107/S1600536812049975
_journal_volume 69
_journal_year 2013
_chemical_formula_iupac '[Au Cl (C31 H32 N P)], 0.25C H Cl3'
_chemical_formula_moiety 'C31 H32 Au Cl N P, 0.25(C H Cl3)'
_chemical_formula_sum 'C31.25 H32.25 Au Cl1.75 N P'
_chemical_formula_weight 711.81
_chemical_name_systematic
;
Chlorido{<i>N</i>-[2-(diphenylphosphanyl)benzylidene]-2,6-
diisopropylaniline-\k<i>P</i>}gold(I) chloroform 0.25-solvate
;
_space_group_IT_number 2
_symmetry_cell_setting triclinic
_symmetry_space_group_name_Hall '-P 1'
_symmetry_space_group_name_H-M 'P -1'
_atom_sites_solution_hydrogens geom
_atom_sites_solution_primary direct
_atom_sites_solution_secondary difmap
_audit_creation_method SHELXL-97
_cell_angle_alpha 96.358(2)
_cell_angle_beta 99.2290(10)
_cell_angle_gamma 116.1910(10)
_cell_formula_units_Z 4
_cell_length_a 13.0315(3)
_cell_length_b 13.3638(2)
_cell_length_c 19.3489(5)
_cell_measurement_reflns_used 119370
_cell_measurement_temperature 173(2)
_cell_measurement_theta_max 26.38
_cell_measurement_theta_min 2.31
_cell_volume 2921.16(12)
_computing_cell_refinement 'SAINT (Bruker, 2007)'
_computing_data_collection 'APEX2 (Bruker, 2007)'
_computing_data_reduction 'SAINT and XPREP (Bruker, 2007)'
_computing_molecular_graphics 'DIAMOND (Brandenburg & Putz, 2005)'
_computing_publication_material 'WinGX (Farrugia, 2012)'
_computing_structure_refinement 'SHELXL97 (Sheldrick, 2008)'
_computing_structure_solution 'SHELXS97 (Sheldrick, 2008)'
_diffrn_ambient_temperature 173(2)
_diffrn_detector_area_resol_mean 0
_diffrn_measured_fraction_theta_full 0.998
_diffrn_measured_fraction_theta_max 0.998
_diffrn_measurement_device_type 'Bruker APEXII 4K CCD'
_diffrn_measurement_method '0.5\%  \w scans, 20s'
_diffrn_radiation_monochromator graphite
_diffrn_radiation_source 'fine-focus sealed tube'
_diffrn_radiation_type MoK\a
_diffrn_radiation_wavelength 0.71073
_diffrn_reflns_av_R_equivalents 0.0533
_diffrn_reflns_av_sigmaI/netI 0.0382
_diffrn_reflns_limit_h_max 16
_diffrn_reflns_limit_h_min -16
_diffrn_reflns_limit_k_max 16
_diffrn_reflns_limit_k_min -16
_diffrn_reflns_limit_l_max 24
_diffrn_reflns_limit_l_min -24
_diffrn_reflns_number 119407
_diffrn_reflns_theta_full 26.38
_diffrn_reflns_theta_max 26.38
_diffrn_reflns_theta_min 1.82
_diffrn_standards_decay_% 0
_diffrn_standards_interval_count 0
_diffrn_standards_interval_time 0
_diffrn_standards_number 0
_exptl_absorpt_coefficient_mu 5.271
_exptl_absorpt_correction_T_max 0.5703
_exptl_absorpt_correction_T_min 0.4040
_exptl_absorpt_correction_type multi-scan
_exptl_absorpt_process_details '(SADABS; Bruker, 2007)'
_exptl_crystal_colour yellow
_exptl_crystal_density_diffrn 1.619
_exptl_crystal_density_method 'not measured'
_exptl_crystal_description block
_exptl_crystal_F_000 1402
_exptl_crystal_size_max 0.21
_exptl_crystal_size_mid 0.18
_exptl_crystal_size_min 0.12
_refine_diff_density_max 1.911
_refine_diff_density_min -1.537
_refine_ls_extinction_method none
_refine_ls_goodness_of_fit_ref 1.086
_refine_ls_hydrogen_treatment constr
_refine_ls_matrix_type full
_refine_ls_number_parameters 667
_refine_ls_number_reflns 11945
_refine_ls_number_restraints 0
_refine_ls_restrained_S_all 1.086
_refine_ls_R_factor_all 0.0447
_refine_ls_R_factor_gt 0.0304
_refine_ls_shift/su_max 0.001
_refine_ls_shift/su_mean 0.000
_refine_ls_structure_factor_coef Fsqd
_refine_ls_weighting_details 'calc w=1/[\s^2^(Fo^2^)+(0.0042P)^2^+7.7368P] where P=(Fo^2^+2Fc^2^)/3'
_refine_ls_weighting_scheme calc
_refine_ls_wR_factor_gt 0.0590
_refine_ls_wR_factor_ref 0.0650
_reflns_number_gt 9894
_reflns_number_total 11945
_reflns_threshold_expression I>2\s(I)
_cod_data_source_file lh5564.cif
_cod_data_source_block I
_cod_original_cell_volume 2921.15(11)
_cod_database_code 2237189
_cod_database_fobs_code 2237189

loop_
_symmetry_equiv_pos_as_xyz
'x, y, z'
'-x, -y, -z'

loop_
_atom_site_type_symbol
_atom_site_label
_atom_site_fract_x
_atom_site_fract_y
_atom_site_fract_z
_atom_site_U_iso_or_equiv
_atom_site_adp_type
_atom_site_calc_flag
_atom_site_refinement_flags
_atom_site_occupancy
_atom_site_symmetry_multiplicity
_atom_site_disorder_assembly
_atom_site_disorder_group
Au Au1A 0.261779(14) -0.032391(14) -0.065469(8) 0.03058(5) Uani d . 1 1 . .
Cl Cl1A 0.21007(11) -0.10467(11) -0.18529(6) 0.0472(3) Uani d . 1 1 . .
P P1A 0.31961(9) 0.03622(9) 0.05254(5) 0.0273(2) Uani d . 1 1 . .
N N1A 0.3385(3) 0.3431(3) -0.0152(2) 0.0425(10) Uani d . 1 1 . .
C C1A 0.2277(4) 0.3255(4) -0.0571(2) 0.0371(10) Uani d . 1 1 . .
C C2A 0.2036(4) 0.2940(4) -0.1316(2) 0.0364(10) Uani d . 1 1 . .
C C3A 0.1033(4) 0.2912(4) -0.1706(3) 0.0453(12) Uani d . 1 1 . .
H H3A 0.0857 0.2723 -0.2214 0.054 Uiso calc R 1 1 . .
C C4A 0.0285(5) 0.3153(5) -0.1376(3) 0.0545(14) Uani d . 1 1 . .
H H4A -0.0395 0.3134 -0.1656 0.065 Uiso calc R 1 1 . .
C C5A 0.0515(5) 0.3418(5) -0.0643(3) 0.0545(14) Uani d . 1 1 . .
H H5A -0.0017 0.3567 -0.0420 0.065 Uiso calc R 1 1 . .
C C6A 0.1513(4) 0.3473(5) -0.0222(3) 0.0516(13) Uani d . 1 1 . .
C C7A 0.2839(5) 0.2630(6) -0.1691(3) 0.0581(15) Uani d . 1 1 . .
H H7A 0.3212 0.2312 -0.1348 0.070 Uiso calc R 1 1 . .
C C8A 0.3811(7) 0.3648(6) -0.1823(5) 0.109(3) Uani d . 1 1 . .
H H8AA 0.4306 0.3420 -0.2060 0.163 Uiso calc R 1 1 . .
H H8AB 0.4284 0.4175 -0.1366 0.163 Uiso calc R 1 1 . .
H H8AC 0.3486 0.4027 -0.2129 0.163 Uiso calc R 1 1 . .
C C9A 0.2199(7) 0.1711(6) -0.2367(4) 0.101(3) Uani d . 1 1 . .
H H9AA 0.1552 0.1052 -0.2266 0.152 Uiso calc R 1 1 . .
H H9AB 0.2749 0.1478 -0.2532 0.152 Uiso calc R 1 1 . .
H H9AC 0.1883 0.2009 -0.2739 0.152 Uiso calc R 1 1 . .
C C10A 0.1770(6) 0.3745(7) 0.0610(3) 0.088(2) Uani d . 1 1 . .
H H10A 0.2204 0.3334 0.0792 0.106 Uiso calc R 1 1 . .
C C11A 0.2554(10) 0.4963(9) 0.0867(5) 0.182(6) Uani d . 1 1 . .
H H11D 0.3256 0.5183 0.0674 0.273 Uiso calc R 1 1 . .
H H11E 0.2786 0.5131 0.1391 0.273 Uiso calc R 1 1 . .
H H11F 0.2145 0.5391 0.0710 0.273 Uiso calc R 1 1 . .
C C12A 0.0687(8) 0.3357(7) 0.0899(4) 0.100(3) Uani d . 1 1 . .
H H12D 0.0156 0.2550 0.0688 0.150 Uiso calc R 1 1 . .
H H12E 0.0288 0.3809 0.0778 0.150 Uiso calc R 1 1 . .
H H12F 0.0908 0.3458 0.1420 0.150 Uiso calc R 1 1 . .
C C13A 0.3428(4) 0.2607(4) 0.0059(2) 0.0348(10) Uani d . 1 1 . .
H H13A 0.2735 0.1893 -0.0062 0.042 Uiso calc R 1 1 . .
C C14A 0.4531(3) 0.2695(4) 0.0498(2) 0.0280(9) Uani d . 1 1 . .
C C15A 0.4521(3) 0.1752(3) 0.0765(2) 0.0267(9) Uani d . 1 1 . .
C C16A 0.5551(3) 0.1859(4) 0.1187(2) 0.0307(9) Uani d . 1 1 . .
H H16A 0.5548 0.1230 0.1374 0.037 Uiso calc R 1 1 . .
C C17A 0.6582(4) 0.2884(4) 0.1334(2) 0.0371(11) Uani d . 1 1 . .
H H17A 0.7282 0.2953 0.1621 0.044 Uiso calc R 1 1 . .
C C18A 0.6599(4) 0.3801(4) 0.1066(3) 0.0417(11) Uani d . 1 1 . .
H H18A 0.7308 0.4498 0.1164 0.050 Uiso calc R 1 1 . .
C C19A 0.5574(4) 0.3704(4) 0.0651(2) 0.0359(10) Uani d . 1 1 . .
H H19A 0.5588 0.4340 0.0469 0.043 Uiso calc R 1 1 . .
C C20A 0.2136(3) 0.0562(3) 0.0959(2) 0.0288(9) Uani d . 1 1 . .
C C21A 0.0961(4) -0.0217(4) 0.0732(2) 0.0375(11) Uani d . 1 1 . .
H H21A 0.0700 -0.0828 0.0337 0.045 Uiso calc R 1 1 . .
C C22A 0.0160(4) -0.0103(4) 0.1083(3) 0.0446(12) Uani d . 1 1 . .
H H22A -0.0651 -0.0640 0.0928 0.054 Uiso calc R 1 1 . .
C C23A 0.0530(4) 0.0783(4) 0.1654(3) 0.0428(12) Uani d . 1 1 . .
H H23A -0.0025 0.0857 0.1891 0.051 Uiso calc R 1 1 . .
C C24A 0.1711(4) 0.1566(4) 0.1885(2) 0.0371(10) Uani d . 1 1 . .
H H24A 0.1970 0.2176 0.2282 0.045 Uiso calc R 1 1 . .
C C25A 0.2513(4) 0.1454(4) 0.1533(2) 0.0322(10) Uani d . 1 1 . .
H H25A 0.3323 0.1992 0.1687 0.039 Uiso calc R 1 1 . .
C C26A 0.3579(3) -0.0571(3) 0.0989(2) 0.0290(9) Uani d . 1 1 . .
C C27A 0.4052(5) -0.1184(4) 0.0658(3) 0.0465(12) Uani d . 1 1 . .
H H27A 0.4157 -0.1116 0.0187 0.056 Uiso calc R 1 1 . .
C C28A 0.4372(6) -0.1890(5) 0.0999(3) 0.0604(16) Uani d . 1 1 . .
H H28A 0.4719 -0.2287 0.0771 0.073 Uiso calc R 1 1 . .
C C29A 0.4188(5) -0.2016(4) 0.1671(3) 0.0534(14) Uani d . 1 1 . .
H H29A 0.4393 -0.2515 0.1903 0.064 Uiso calc R 1 1 . .
C C30A 0.3709(4) -0.1429(4) 0.2010(3) 0.0461(12) Uani d . 1 1 . .
H H30A 0.3582 -0.1523 0.2474 0.055 Uiso calc R 1 1 . .
C C31A 0.3413(4) -0.0699(4) 0.1674(2) 0.0402(11) Uani d . 1 1 . .
H H31A 0.3095 -0.0282 0.1912 0.048 Uiso calc R 1 1 . .
Au Au1B 0.513749(14) 0.777609(13) 0.449875(8) 0.02904(5) Uani d . 1 1 . .
Cl Cl1B 0.50551(13) 0.74084(11) 0.33113(6) 0.0508(3) Uani d . 1 1 . .
P P1B 0.52319(9) 0.81829(9) 0.56620(5) 0.0251(2) Uani d . 1 1 . .
N N1B 0.1566(3) 0.5623(3) 0.4766(2) 0.0439(10) Uani d . 1 1 . .
C C1B 0.1405(4) 0.4560(4) 0.4387(2) 0.0387(11) Uani d . 1 1 . .
C C2B 0.0953(4) 0.4264(4) 0.3643(2) 0.0385(11) Uani d . 1 1 . .
C C3B 0.0748(4) 0.3211(4) 0.3282(3) 0.0420(12) Uani d . 1 1 . .
H H3B 0.0450 0.3002 0.2778 0.050 Uiso calc R 1 1 . .
C C4B 0.0964(5) 0.2467(4) 0.3637(3) 0.0533(14) Uani d . 1 1 . .
H H4B 0.0822 0.1753 0.3380 0.064 Uiso calc R 1 1 . .
C C5B 0.1392(5) 0.2762(4) 0.4374(3) 0.0544(14) Uani d . 1 1 . .
H H5B 0.1538 0.2240 0.4615 0.065 Uiso calc R 1 1 . .
C C6B 0.1614(4) 0.3803(4) 0.4770(2) 0.0452(13) Uani d . 1 1 . .
C C7B 0.0733(4) 0.5084(4) 0.3238(3) 0.0469(12) Uani d . 1 1 . .
H H7B 0.0749 0.5696 0.3595 0.056 Uiso calc R 1 1 . .
C C8B -0.0477(5) 0.4502(5) 0.2709(4) 0.079(2) Uani d . 1 1 . .
H H8BA -0.0584 0.5062 0.2460 0.118 Uiso calc R 1 1 . .
H H8BB -0.1096 0.4188 0.2970 0.118 Uiso calc R 1 1 . .
H H8BC -0.0523 0.3886 0.2359 0.118 Uiso calc R 1 1 . .
C C9B 0.1719(5) 0.5645(5) 0.2862(3) 0.0637(16) Uani d . 1 1 . .
H H9BA 0.1573 0.6176 0.2602 0.096 Uiso calc R 1 1 . .
H H9BB 0.1747 0.5059 0.2525 0.096 Uiso calc R 1 1 . .
H H9BC 0.2471 0.6062 0.3217 0.096 Uiso calc R 1 1 . .
C C10B 0.1994(5) 0.4048(4) 0.5582(3) 0.0537(14) Uani d . 1 1 . .
H H10B 0.2425 0.4893 0.5757 0.064 Uiso calc R 1 1 . .
C C11B 0.2786(6) 0.3564(9) 0.5861(4) 0.124(4) Uani d . 1 1 . .
H H11A 0.3493 0.3872 0.5671 0.185 Uiso calc R 1 1 . .
H H11B 0.2368 0.2733 0.5710 0.185 Uiso calc R 1 1 . .
H H11C 0.3012 0.3773 0.6385 0.185 Uiso calc R 1 1 . .
C C12B 0.0944(6) 0.3580(8) 0.5893(3) 0.093(3) Uani d . 1 1 . .
H H12A 0.1198 0.3751 0.6416 0.140 Uiso calc R 1 1 . .
H H12B 0.0499 0.2753 0.5719 0.140 Uiso calc R 1 1 . .
H H12C 0.0442 0.3928 0.5748 0.140 Uiso calc R 1 1 . .
C C13B 0.2586(3) 0.6349(4) 0.5107(2) 0.0300(9) Uani d . 1 1 . .
H H13B 0.3228 0.6203 0.5070 0.036 Uiso calc R 1 1 . .
C C14B 0.2817(3) 0.7428(4) 0.5567(2) 0.0285(9) Uani d . 1 1 . .
C C15B 0.3963(3) 0.8319(3) 0.5849(2) 0.0255(9) Uani d . 1 1 . .
C C16B 0.4137(4) 0.9304(4) 0.6290(2) 0.0358(10) Uani d . 1 1 . .
H H16B 0.4913 0.9910 0.6475 0.043 Uiso calc R 1 1 . .
C C17B 0.3193(4) 0.9413(5) 0.6464(3) 0.0498(13) Uani d . 1 1 . .
H H17B 0.3319 1.0087 0.6765 0.060 Uiso calc R 1 1 . .
C C18B 0.2073(4) 0.8532(5) 0.6193(3) 0.0522(14) Uani d . 1 1 . .
H H18B 0.1424 0.8598 0.6314 0.063 Uiso calc R 1 1 . .
C C19B 0.1877(4) 0.7551(4) 0.5748(2) 0.0408(11) Uani d . 1 1 . .
H H19B 0.1096 0.6956 0.5562 0.049 Uiso calc R 1 1 . .
C C20B 0.5325(4) 0.7150(3) 0.6169(2) 0.0303(9) Uani d . 1 1 . .
C C21B 0.5863(4) 0.6517(4) 0.5954(3) 0.0472(12) Uani d . 1 1 . .
H H21B 0.6147 0.6601 0.5530 0.057 Uiso calc R 1 1 . .
C C22B 0.5986(5) 0.5763(5) 0.6355(3) 0.0583(15) Uani d . 1 1 . .
H H22B 0.6360 0.5335 0.6206 0.070 Uiso calc R 1 1 . .
C C23B 0.5574(5) 0.5629(4) 0.6964(3) 0.0538(14) Uani d . 1 1 . .
H H23B 0.5659 0.5107 0.7234 0.065 Uiso calc R 1 1 . .
C C24B 0.5036(4) 0.6251(4) 0.7184(3) 0.0441(12) Uani d . 1 1 . .
H H24B 0.4752 0.6157 0.7607 0.053 Uiso calc R 1 1 . .
C C25B 0.4908(4) 0.7011(4) 0.6794(2) 0.0335(10) Uani d . 1 1 . .
H H25B 0.4537 0.7438 0.6949 0.040 Uiso calc R 1 1 . .
C C26B 0.6515(3) 0.9531(3) 0.6079(2) 0.0259(9) Uani d . 1 1 . .
C C27B 0.6739(4) 1.0461(4) 0.5752(2) 0.0360(10) Uani d . 1 1 . .
H H27B 0.6222 1.0376 0.5318 0.043 Uiso calc R 1 1 . .
C C28B 0.7708(4) 1.1509(4) 0.6056(2) 0.0392(11) Uani d . 1 1 . .
H H28B 0.7845 1.2144 0.5836 0.047 Uiso calc R 1 1 . .
C C29B 0.8472(4) 1.1626(4) 0.6678(2) 0.0376(11) Uani d . 1 1 . .
H H29B 0.9138 1.2343 0.6886 0.045 Uiso calc R 1 1 . .
C C30B 0.8276(4) 1.0710(4) 0.7001(2) 0.0380(11) Uani d . 1 1 . .
H H30B 0.8812 1.0795 0.7426 0.046 Uiso calc R 1 1 . .
C C31B 0.7295(4) 0.9662(4) 0.6705(2) 0.0324(10) Uani d . 1 1 . .
H H31B 0.7157 0.9034 0.6932 0.039 Uiso calc R 1 1 . .
Cl Cl4 0.0094(7) -0.0310(5) 0.4177(3) 0.125(2) Uani d P 0.50 1 A -1
Cl Cl3 -0.0785(7) 0.0091(5) 0.5291(5) 0.152(3) Uani d P 0.50 1 A -1
Cl Cl2 0.1757(5) 0.0690(5) 0.5517(5) 0.196(4) Uani d P 0.50 1 A -1
C C32 0.0374(12) -0.0182(11) 0.5187(8) 0.073(4) Uani d P 0.50 1 A -1
H H32 0.0202 -0.0946 0.5297 0.087 Uiso calc PR 0.50 1 A -1

loop_
_atom_site_aniso_label
_atom_site_aniso_U_11
_atom_site_aniso_U_22
_atom_site_aniso_U_33
_atom_site_aniso_U_12
_atom_site_aniso_U_13
_atom_site_aniso_U_23
Au1A 0.03151(9) 0.03684(10) 0.02132(9) 0.01715(8) 0.00154(7) -0.00024(7)
Cl1A 0.0554(7) 0.0701(8) 0.0226(6) 0.0421(7) -0.0012(5) -0.0063(5)
P1A 0.0270(5) 0.0312(6) 0.0202(5) 0.0126(5) 0.0029(4) 0.0010(4)
N1A 0.040(2) 0.040(2) 0.041(2) 0.0153(19) 0.0033(18) 0.0086(19)
C1A 0.033(2) 0.040(3) 0.037(3) 0.019(2) 0.001(2) 0.008(2)
C2A 0.036(2) 0.043(3) 0.031(2) 0.018(2) 0.0076(19) 0.013(2)
C3A 0.047(3) 0.051(3) 0.033(3) 0.020(2) 0.000(2) 0.014(2)
C4A 0.048(3) 0.066(4) 0.052(3) 0.035(3) -0.006(3) 0.010(3)
C5A 0.046(3) 0.067(4) 0.058(4) 0.038(3) 0.008(3) 0.002(3)
C6A 0.046(3) 0.066(4) 0.041(3) 0.032(3) -0.001(2) -0.005(3)
C7A 0.051(3) 0.102(5) 0.029(3) 0.040(3) 0.012(2) 0.018(3)
C8A 0.112(6) 0.069(5) 0.141(7) 0.025(4) 0.089(6) -0.007(5)
C9A 0.109(6) 0.065(4) 0.125(7) 0.030(4) 0.064(5) -0.008(4)
C10A 0.078(5) 0.143(7) 0.056(4) 0.079(5) -0.006(3) -0.026(4)
C11A 0.185(11) 0.134(9) 0.090(7) -0.037(8) 0.057(7) -0.044(6)
C12A 0.145(8) 0.095(6) 0.063(5) 0.053(5) 0.036(5) 0.022(4)
C13A 0.050(3) 0.038(3) 0.024(2) 0.025(2) 0.012(2) 0.0074(19)
C14A 0.029(2) 0.037(2) 0.021(2) 0.0189(19) 0.0047(17) 0.0045(18)
C15A 0.028(2) 0.034(2) 0.019(2) 0.0159(18) 0.0058(16) 0.0006(17)
C16A 0.029(2) 0.035(2) 0.029(2) 0.0179(19) 0.0021(18) 0.0051(19)
C17A 0.023(2) 0.040(3) 0.040(3) 0.013(2) -0.0037(19) -0.002(2)
C18A 0.031(2) 0.034(3) 0.048(3) 0.008(2) 0.003(2) 0.001(2)
C19A 0.041(3) 0.031(2) 0.036(3) 0.018(2) 0.007(2) 0.0038(19)
C20A 0.028(2) 0.032(2) 0.026(2) 0.0142(19) 0.0024(17) 0.0091(18)
C21A 0.032(2) 0.040(3) 0.034(3) 0.013(2) 0.0037(19) 0.005(2)
C22A 0.027(2) 0.054(3) 0.046(3) 0.012(2) 0.008(2) 0.015(2)
C23A 0.040(3) 0.060(3) 0.047(3) 0.032(3) 0.023(2) 0.025(3)
C24A 0.041(3) 0.043(3) 0.034(3) 0.024(2) 0.012(2) 0.008(2)
C25A 0.028(2) 0.038(2) 0.029(2) 0.0146(19) 0.0076(18) 0.0051(19)
C26A 0.029(2) 0.033(2) 0.022(2) 0.0144(19) 0.0015(17) 0.0008(17)
C27A 0.063(3) 0.059(3) 0.030(3) 0.038(3) 0.017(2) 0.009(2)
C28A 0.098(5) 0.073(4) 0.045(3) 0.067(4) 0.024(3) 0.018(3)
C29A 0.084(4) 0.052(3) 0.039(3) 0.047(3) 0.008(3) 0.010(2)
C30A 0.063(3) 0.049(3) 0.032(3) 0.030(3) 0.012(2) 0.010(2)
C31A 0.057(3) 0.046(3) 0.025(2) 0.031(2) 0.009(2) 0.005(2)
Au1B 0.03466(10) 0.03069(9) 0.02350(9) 0.01670(8) 0.00744(7) 0.00507(7)
Cl1B 0.0784(9) 0.0528(7) 0.0262(6) 0.0337(7) 0.0169(6) 0.0079(5)
P1B 0.0259(5) 0.0279(5) 0.0226(5) 0.0135(4) 0.0054(4) 0.0060(4)
N1B 0.026(2) 0.055(3) 0.038(2) 0.0140(19) 0.0013(17) -0.0079(19)
C1B 0.021(2) 0.039(3) 0.038(3) 0.0006(19) 0.0084(19) -0.003(2)
C2B 0.024(2) 0.043(3) 0.034(3) 0.006(2) 0.0034(19) -0.001(2)
C3B 0.034(3) 0.041(3) 0.033(3) 0.004(2) 0.008(2) -0.001(2)
C4B 0.056(3) 0.037(3) 0.043(3) 0.002(2) 0.013(3) -0.003(2)
C5B 0.060(3) 0.040(3) 0.043(3) 0.005(3) 0.014(3) 0.010(2)
C6B 0.039(3) 0.040(3) 0.031(3) -0.002(2) 0.009(2) -0.001(2)
C7B 0.037(3) 0.051(3) 0.039(3) 0.017(2) -0.003(2) -0.008(2)
C8B 0.055(4) 0.072(4) 0.083(5) 0.028(3) -0.029(3) -0.009(4)
C9B 0.069(4) 0.068(4) 0.065(4) 0.036(3) 0.023(3) 0.023(3)
C10B 0.064(4) 0.037(3) 0.034(3) 0.003(3) 0.009(2) 0.006(2)
C11B 0.068(5) 0.260(12) 0.049(4) 0.099(6) -0.007(3) -0.011(5)
C12B 0.077(5) 0.190(8) 0.050(4) 0.086(5) 0.031(3) 0.040(5)
C13B 0.023(2) 0.036(2) 0.027(2) 0.0100(19) 0.0042(17) 0.0094(18)
C14B 0.028(2) 0.036(2) 0.024(2) 0.0171(19) 0.0051(17) 0.0071(18)
C15B 0.025(2) 0.031(2) 0.022(2) 0.0135(18) 0.0048(16) 0.0084(17)
C16B 0.032(2) 0.035(2) 0.036(3) 0.014(2) 0.0080(19) 0.001(2)
C17B 0.046(3) 0.054(3) 0.050(3) 0.027(3) 0.013(2) -0.006(3)
C18B 0.035(3) 0.067(4) 0.057(3) 0.028(3) 0.015(2) -0.004(3)
C19B 0.026(2) 0.052(3) 0.040(3) 0.017(2) 0.005(2) 0.006(2)
C20B 0.029(2) 0.028(2) 0.032(2) 0.0123(18) 0.0034(18) 0.0096(18)
C21B 0.051(3) 0.057(3) 0.053(3) 0.037(3) 0.019(2) 0.023(3)
C22B 0.065(4) 0.058(3) 0.079(4) 0.046(3) 0.022(3) 0.031(3)
C23B 0.053(3) 0.046(3) 0.065(4) 0.023(3) 0.006(3) 0.030(3)
C24B 0.046(3) 0.038(3) 0.037(3) 0.009(2) 0.004(2) 0.015(2)
C25B 0.033(2) 0.030(2) 0.034(2) 0.0118(19) 0.0065(19) 0.0083(19)
C26B 0.022(2) 0.030(2) 0.025(2) 0.0108(17) 0.0065(16) 0.0069(17)
C27B 0.030(2) 0.038(3) 0.029(2) 0.010(2) -0.0046(18) 0.008(2)
C28B 0.037(3) 0.035(3) 0.038(3) 0.010(2) 0.003(2) 0.013(2)
C29B 0.027(2) 0.036(3) 0.037(3) 0.004(2) 0.0041(19) 0.006(2)
C30B 0.033(2) 0.043(3) 0.028(2) 0.011(2) -0.0031(19) 0.008(2)
C31B 0.031(2) 0.036(2) 0.029(2) 0.013(2) 0.0077(18) 0.0131(19)
Cl4 0.197(7) 0.065(3) 0.110(4) 0.052(4) 0.059(4) 0.022(3)
Cl3 0.184(8) 0.077(4) 0.261(9) 0.082(5) 0.144(7) 0.060(6)
Cl2 0.116(4) 0.081(3) 0.322(10) 0.014(3) -0.059(5) 0.076(5)
C32 0.079(9) 0.068(9) 0.101(11) 0.045(7) 0.049(9) 0.044(8)

loop_
_atom_type_symbol
_atom_type_description
_atom_type_scat_dispersion_real
_atom_type_scat_dispersion_imag
_atom_type_scat_source
C C 0.0033 0.0016 'International Tables Vol C Tables 4.2.6.8 and 6.1.1.4'
H H 0.0000 0.0000 'International Tables Vol C Tables 4.2.6.8 and 6.1.1.4'
N N 0.0061 0.0033 'International Tables Vol C Tables 4.2.6.8 and 6.1.1.4'
P P 0.1023 0.0942 'International Tables Vol C Tables 4.2.6.8 and 6.1.1.4'
Cl Cl 0.1484 0.1585 'International Tables Vol C Tables 4.2.6.8 and 6.1.1.4'
Au Au -2.0133 8.8022 'International Tables Vol C Tables 4.2.6.8 and 6.1.1.4'
O O 0.0106 0.0060 'International Tables Vol C Tables 4.2.6.8 and 6.1.1.4'

loop_
_geom_angle_atom_site_label_1
_geom_angle_atom_site_label_2
_geom_angle_atom_site_label_3
_geom_angle
P1A Au1A Cl1A 177.20(4)
C26A P1A C20A 105.25(19)
C26A P1A C15A 105.82(19)
C20A P1A C15A 105.36(18)
C26A P1A Au1A 110.70(13)
C20A P1A Au1A 116.83(13)
C15A P1A Au1A 112.07(13)
C13A N1A C1A 117.9(4)
C2A C1A C6A 122.2(4)
C2A C1A N1A 118.8(4)
C6A C1A N1A 118.9(4)
C3A C2A C1A 117.3(4)
C3A C2A C7A 120.9(4)
C1A C2A C7A 121.9(4)
C4A C3A C2A 121.4(5)
C4A C3A H3A 119.3
C2A C3A H3A 119.3
C5A C4A C3A 120.4(5)
C5A C4A H4A 119.8
C3A C4A H4A 119.8
C4A C5A C6A 120.9(5)
C4A C5A H5A 119.6
C6A C5A H5A 119.6
C5A C6A C1A 117.7(5)
C5A C6A C10A 121.4(5)
C1A C6A C10A 120.9(4)
C8A C7A C9A 111.3(5)
C8A C7A C2A 111.7(5)
C9A C7A C2A 114.4(5)
C8A C7A H7A 106.3
C9A C7A H7A 106.3
C2A C7A H7A 106.3
C7A C8A H8AA 109.5
C7A C8A H8AB 109.5
H8AA C8A H8AB 109.5
C7A C8A H8AC 109.5
H8AA C8A H8AC 109.5
H8AB C8A H8AC 109.5
C7A C9A H9AA 109.5
C7A C9A H9AB 109.5
H9AA C9A H9AB 109.5
C7A C9A H9AC 109.5
H9AA C9A H9AC 109.5
H9AB C9A H9AC 109.5
C11A C10A C12A 111.7(7)
C11A C10A C6A 108.8(7)
C12A C10A C6A 114.0(5)
C11A C10A H10A 107.4
C12A C10A H10A 107.4
C6A C10A H10A 107.4
C10A C11A H11D 109.5
C10A C11A H11E 109.5
H11D C11A H11E 109.5
C10A C11A H11F 109.5
H11D C11A H11F 109.5
H11E C11A H11F 109.5
C10A C12A H12D 109.5
C10A C12A H12E 109.5
H12D C12A H12E 109.5
C10A C12A H12F 109.5
H12D C12A H12F 109.5
H12E C12A H12F 109.5
N1A C13A C14A 122.4(4)
N1A C13A H13A 118.8
C14A C13A H13A 118.8
C19A C14A C15A 119.1(4)
C19A C14A C13A 120.5(4)
C15A C14A C13A 120.4(4)
C16A C15A C14A 119.5(4)
C16A C15A P1A 119.3(3)
C14A C15A P1A 121.1(3)
C17A C16A C15A 120.0(4)
C17A C16A H16A 120.0
C15A C16A H16A 120.0
C18A C17A C16A 120.6(4)
C18A C17A H17A 119.7
C16A C17A H17A 119.7
C17A C18A C19A 119.7(4)
C17A C18A H18A 120.1
C19A C18A H18A 120.1
C14A C19A C18A 121.1(4)
C14A C19A H19A 119.5
C18A C19A H19A 119.5
C21A C20A C25A 120.0(4)
C21A C20A P1A 119.4(3)
C25A C20A P1A 120.4(3)
C20A C21A C22A 119.7(4)
C20A C21A H21A 120.1
C22A C21A H21A 120.1
C23A C22A C21A 120.4(4)
C23A C22A H22A 119.8
C21A C22A H22A 119.8
C22A C23A C24A 120.1(4)
C22A C23A H23A 120.0
C24A C23A H23A 120.0
C23A C24A C25A 119.5(4)
C23A C24A H24A 120.3
C25A C24A H24A 120.3
C20A C25A C24A 120.2(4)
C20A C25A H25A 119.9
C24A C25A H25A 119.9
C27A C26A C31A 118.5(4)
C27A C26A P1A 119.4(3)
C31A C26A P1A 122.1(3)
C28A C27A C26A 121.1(4)
C28A C27A H27A 119.5
C26A C27A H27A 119.5
C29A C28A C27A 119.6(5)
C29A C28A H28A 120.2
C27A C28A H28A 120.2
C30A C29A C28A 120.6(5)
C30A C29A H29A 119.7
C28A C29A H29A 119.7
C29A C30A C31A 119.8(5)
C29A C30A H30A 120.1
C31A C30A H30A 120.1
C30A C31A C26A 120.4(4)
C30A C31A H31A 119.8
C26A C31A H31A 119.8
P1B Au1B Cl1B 178.54(4)
C26B P1B C20B 106.29(19)
C26B P1B C15B 106.40(18)
C20B P1B C15B 104.38(19)
C26B P1B Au1B 110.11(13)
C20B P1B Au1B 115.53(15)
C15B P1B Au1B 113.46(13)
C13B N1B C1B 118.3(4)
C2B C1B C6B 121.7(4)
C2B C1B N1B 118.4(5)
C6B C1B N1B 119.8(4)
C3B C2B C1B 118.3(5)
C3B C2B C7B 120.6(4)
C1B C2B C7B 121.1(4)
C4B C3B C2B 121.5(5)
C4B C3B H3B 119.3
C2B C3B H3B 119.3
C3B C4B C5B 119.7(5)
C3B C4B H4B 120.2
C5B C4B H4B 120.2
C4B C5B C6B 121.9(5)
C4B C5B H5B 119.0
C6B C5B H5B 119.0
C5B C6B C1B 117.0(4)
C5B C6B C10B 119.8(5)
C1B C6B C10B 123.1(5)
C2B C7B C9B 109.8(4)
C2B C7B C8B 112.1(4)
C9B C7B C8B 111.4(5)
C2B C7B H7B 107.8
C9B C7B H7B 107.8
C8B C7B H7B 107.8
C7B C8B H8BA 109.5
C7B C8B H8BB 109.5
H8BA C8B H8BB 109.5
C7B C8B H8BC 109.5
H8BA C8B H8BC 109.5
H8BB C8B H8BC 109.5
C7B C9B H9BA 109.5
C7B C9B H9BB 109.5
H9BA C9B H9BB 109.5
C7B C9B H9BC 109.5
H9BA C9B H9BC 109.5
H9BB C9B H9BC 109.5
C12B C10B C11B 107.9(5)
C12B C10B C6B 110.2(5)
C11B C10B C6B 114.0(5)
C12B C10B H10B 108.2
C11B C10B H10B 108.2
C6B C10B H10B 108.2
C10B C11B H11A 109.5
C10B C11B H11B 109.5
H11A C11B H11B 109.5
C10B C11B H11C 109.5
H11A C11B H11C 109.5
H11B C11B H11C 109.5
C10B C12B H12A 109.5
C10B C12B H12B 109.5
H12A C12B H12B 109.5
C10B C12B H12C 109.5
H12A C12B H12C 109.5
H12B C12B H12C 109.5
N1B C13B C14B 121.9(4)
N1B C13B H13B 119.1
C14B C13B H13B 119.1
C19B C14B C15B 118.7(4)
C19B C14B C13B 119.6(4)
C15B C14B C13B 121.7(4)
C16B C15B C14B 119.7(4)
C16B C15B P1B 119.6(3)
C14B C15B P1B 120.6(3)
C17B C16B C15B 120.9(4)
C17B C16B H16B 119.6
C15B C16B H16B 119.6
C18B C17B C16B 119.2(5)
C18B C17B H17B 120.4
C16B C17B H17B 120.4
C17B C18B C19B 120.9(4)
C17B C18B H18B 119.5
C19B C18B H18B 119.5
C18B C19B C14B 120.6(4)
C18B C19B H19B 119.7
C14B C19B H19B 119.7
C21B C20B C25B 119.0(4)
C21B C20B P1B 119.6(3)
C25B C20B P1B 121.4(3)
C20B C21B C22B 120.1(5)
C20B C21B H21B 119.9
C22B C21B H21B 119.9
C23B C22B C21B 120.6(5)
C23B C22B H22B 119.7
C21B C22B H22B 119.7
C22B C23B C24B 120.0(5)
C22B C23B H23B 120.0
C24B C23B H23B 120.0
C23B C24B C25B 120.4(5)
C23B C24B H24B 119.8
C25B C24B H24B 119.8
C24B C25B C20B 120.0(4)
C24B C25B H25B 120.0
C20B C25B H25B 120.0
C31B C26B C27B 119.0(4)
C31B C26B P1B 122.2(3)
C27B C26B P1B 118.8(3)
C28B C27B C26B 120.6(4)
C28B C27B H27B 119.7
C26B C27B H27B 119.7
C29B C28B C27B 119.7(4)
C29B C28B H28B 120.2
C27B C28B H28B 120.2
C30B C29B C28B 120.5(4)
C30B C29B H29B 119.7
C28B C29B H29B 119.7
C29B C30B C31B 120.0(4)
C29B C30B H30B 120.0
C31B C30B H30B 120.0
C30B C31B C26B 120.2(4)
C30B C31B H31B 119.9
C26B C31B H31B 119.9
Cl2 C32 Cl3 125.5(10)
Cl2 C32 Cl4 107.2(9)
Cl3 C32 Cl4 95.9(7)
Cl2 C32 H32 108.9
Cl3 C32 H32 108.9
Cl4 C32 H32 108.9

loop_
_geom_bond_atom_site_label_1
_geom_bond_atom_site_label_2
_geom_bond_distance
Au1A P1A 2.2354(10)
Au1A Cl1A 2.2783(11)
P1A C26A 1.807(4)
P1A C20A 1.824(4)
P1A C15A 1.835(4)
N1A C13A 1.236(6)
N1A C1A 1.442(6)
C1A C2A 1.399(6)
C1A C6A 1.400(7)
C2A C3A 1.383(6)
C2A C7A 1.534(7)
C3A C4A 1.377(7)
C3A H3A 0.9500
C4A C5A 1.373(7)
C4A H4A 0.9500
C5A C6A 1.387(7)
C5A H5A 0.9500
C6A C10A 1.558(8)
C7A C8A 1.476(8)
C7A C9A 1.518(9)
C7A H7A 1.0000
C8A H8AA 0.9800
C8A H8AB 0.9800
C8A H8AC 0.9800
C9A H9AA 0.9800
C9A H9AB 0.9800
C9A H9AC 0.9800
C10A C11A 1.460(11)
C10A C12A 1.499(10)
C10A H10A 1.0000
C11A H11D 0.9800
C11A H11E 0.9800
C11A H11F 0.9800
C12A H12D 0.9800
C12A H12E 0.9800
C12A H12F 0.9800
C13A C14A 1.497(6)
C13A H13A 0.9500
C14A C19A 1.385(6)
C14A C15A 1.409(6)
C15A C16A 1.393(5)
C16A C17A 1.390(6)
C16A H16A 0.9500
C17A C18A 1.375(6)
C17A H17A 0.9500
C18A C19A 1.387(6)
C18A H18A 0.9500
C19A H19A 0.9500
C20A C21A 1.378(6)
C20A C25A 1.383(6)
C21A C22A 1.385(6)
C21A H21A 0.9500
C22A C23A 1.375(7)
C22A H22A 0.9500
C23A C24A 1.385(6)
C23A H23A 0.9500
C24A C25A 1.386(6)
C24A H24A 0.9500
C25A H25A 0.9500
C26A C27A 1.384(6)
C26A C31A 1.393(6)
C27A C28A 1.377(7)
C27A H27A 0.9500
C28A C29A 1.375(7)
C28A H28A 0.9500
C29A C30A 1.373(7)
C29A H29A 0.9500
C30A C31A 1.383(6)
C30A H30A 0.9500
C31A H31A 0.9500
Au1B P1B 2.2267(10)
Au1B Cl1B 2.2707(11)
P1B C26B 1.811(4)
P1B C20B 1.814(4)
P1B C15B 1.828(4)
N1B C13B 1.258(5)
N1B C1B 1.435(6)
C1B C2B 1.404(6)
C1B C6B 1.411(7)
C2B C3B 1.389(7)
C2B C7B 1.514(7)
C3B C4B 1.369(7)
C3B H3B 0.9500
C4B C5B 1.388(7)
C4B H4B 0.9500
C5B C6B 1.395(7)
C5B H5B 0.9500
C6B C10B 1.520(7)
C7B C9B 1.520(7)
C7B C8B 1.538(7)
C7B H7B 1.0000
C8B H8BA 0.9800
C8B H8BB 0.9800
C8B H8BC 0.9800
C9B H9BA 0.9800
C9B H9BB 0.9800
C9B H9BC 0.9800
C10B C12B 1.490(8)
C10B C11B 1.504(9)
C10B H10B 1.0000
C11B H11A 0.9800
C11B H11B 0.9800
C11B H11C 0.9800
C12B H12A 0.9800
C12B H12B 0.9800
C12B H12C 0.9800
C13B C14B 1.487(6)
C13B H13B 0.9500
C14B C19B 1.396(6)
C14B C15B 1.404(6)
C15B C16B 1.392(6)
C16B C17B 1.388(6)
C16B H16B 0.9500
C17B C18B 1.376(7)
C17B H17B 0.9500
C18B C19B 1.382(7)
C18B H18B 0.9500
C19B H19B 0.9500
C20B C21B 1.385(6)
C20B C25B 1.401(6)
C21B C22B 1.386(7)
C21B H21B 0.9500
C22B C23B 1.369(8)
C22B H22B 0.9500
C23B C24B 1.376(7)
C23B H23B 0.9500
C24B C25B 1.382(6)
C24B H24B 0.9500
C25B H25B 0.9500
C26B C31B 1.391(6)
C26B C27B 1.394(6)
C27B C28B 1.385(6)
C27B H27B 0.9500
C28B C29B 1.380(6)
C28B H28B 0.9500
C29B C30B 1.378(6)
C29B H29B 0.9500
C30B C31B 1.390(6)
C30B H30B 0.9500
C31B H31B 0.9500
Cl4 C32 1.903(16)
Cl3 C32 1.739(14)
Cl2 C32 1.621(15)
C32 H32 1.0000

loop_
_geom_torsion_atom_site_label_1
_geom_torsion_atom_site_label_2
_geom_torsion_atom_site_label_3
_geom_torsion_atom_site_label_4
_geom_torsion
C13A N1A C1A C2A -90.8(5)
C13A N1A C1A C6A 93.0(6)
C6A C1A C2A C3A 3.6(7)
N1A C1A C2A C3A -172.4(4)
C6A C1A C2A C7A -176.1(5)
N1A C1A C2A C7A 7.9(7)
C1A C2A C3A C4A -1.8(7)
C7A C2A C3A C4A 177.8(5)
C2A C3A C4A C5A -0.5(8)
C3A C4A C5A C6A 1.3(9)
C4A C5A C6A C1A 0.4(8)
C4A C5A C6A C10A -178.5(6)
C2A C1A C6A C5A -2.9(8)
N1A C1A C6A C5A 173.1(5)
C2A C1A C6A C10A 176.0(5)
N1A C1A C6A C10A -8.0(8)
C3A C2A C7A C8A 93.8(7)
C1A C2A C7A C8A -86.6(7)
C3A C2A C7A C9A -33.8(8)
C1A C2A C7A C9A 145.9(6)
C5A C6A C10A C11A -95.5(9)
C1A C6A C10A C11A 85.6(9)
C5A C6A C10A C12A 29.8(10)
C1A C6A C10A C12A -149.1(6)
C1A N1A C13A C14A -179.9(4)
N1A C13A C14A C19A -3.6(6)
N1A C13A C14A C15A 176.0(4)
C19A C14A C15A C16A 1.2(6)
C13A C14A C15A C16A -178.5(4)
C19A C14A C15A P1A -175.3(3)
C13A C14A C15A P1A 5.0(5)
C26A P1A C15A C16A 4.0(4)
C20A P1A C15A C16A 115.2(3)
Au1A P1A C15A C16A -116.7(3)
C26A P1A C15A C14A -179.5(3)
C20A P1A C15A C14A -68.3(4)
Au1A P1A C15A C14A 59.8(3)
C14A C15A C16A C17A -0.9(6)
P1A C15A C16A C17A 175.7(3)
C15A C16A C17A C18A 0.0(7)
C16A C17A C18A C19A 0.6(7)
C15A C14A C19A C18A -0.6(6)
C13A C14A C19A C18A 179.1(4)
C17A C18A C19A C14A -0.3(7)
C26A P1A C20A C21A -86.0(4)
C15A P1A C20A C21A 162.4(3)
Au1A P1A C20A C21A 37.2(4)
C26A P1A C20A C25A 90.8(4)
C15A P1A C20A C25A -20.8(4)
Au1A P1A C20A C25A -145.9(3)
C25A C20A C21A C22A -0.2(7)
P1A C20A C21A C22A 176.6(4)
C20A C21A C22A C23A 0.2(7)
C21A C22A C23A C24A -0.3(7)
C22A C23A C24A C25A 0.4(7)
C21A C20A C25A C24A 0.3(6)
P1A C20A C25A C24A -176.5(3)
C23A C24A C25A C20A -0.4(7)
C20A P1A C26A C27A 159.0(4)
C15A P1A C26A C27A -89.7(4)
Au1A P1A C26A C27A 31.9(4)
C20A P1A C26A C31A -20.9(4)
C15A P1A C26A C31A 90.4(4)
Au1A P1A C26A C31A -148.0(3)
C31A C26A C27A C28A -1.1(7)
P1A C26A C27A C28A 178.9(4)
C26A C27A C28A C29A 2.0(9)
C27A C28A C29A C30A -1.3(9)
C28A C29A C30A C31A -0.2(8)
C29A C30A C31A C26A 1.1(8)
C27A C26A C31A C30A -0.4(7)
P1A C26A C31A C30A 179.5(4)
C13B N1B C1B C2B -119.9(5)
C13B N1B C1B C6B 65.0(6)
C6B C1B C2B C3B -2.1(6)
N1B C1B C2B C3B -177.1(4)
C6B C1B C2B C7B -180.0(4)
N1B C1B C2B C7B 5.0(6)
C1B C2B C3B C4B 0.7(7)
C7B C2B C3B C4B 178.6(4)
C2B C3B C4B C5B 0.3(7)
C3B C4B C5B C6B -0.1(8)
C4B C5B C6B C1B -1.2(7)
C4B C5B C6B C10B 175.4(5)
C2B C1B C6B C5B 2.3(7)
N1B C1B C6B C5B 177.2(4)
C2B C1B C6B C10B -174.1(4)
N1B C1B C6B C10B 0.8(7)
C3B C2B C7B C9B -75.9(5)
C1B C2B C7B C9B 101.9(5)
C3B C2B C7B C8B 48.4(6)
C1B C2B C7B C8B -133.7(5)
C5B C6B C10B C12B -85.3(7)
C1B C6B C10B C12B 91.0(6)
C5B C6B C10B C11B 36.2(7)
C1B C6B C10B C11B -147.5(6)
C1B N1B C13B C14B -174.4(4)
N1B C13B C14B C19B 13.4(6)
N1B C13B C14B C15B -168.9(4)
C19B C14B C15B C16B -0.9(6)
C13B C14B C15B C16B -178.6(4)
C19B C14B C15B P1B 177.5(3)
C13B C14B C15B P1B -0.2(5)
C26B P1B C15B C16B -4.7(4)
C20B P1B C15B C16B 107.5(4)
Au1B P1B C15B C16B -125.9(3)
C26B P1B C15B C14B 176.9(3)
C20B P1B C15B C14B -70.9(4)
Au1B P1B C15B C14B 55.7(3)
C14B C15B C16B C17B 0.9(7)
P1B C15B C16B C17B -177.5(4)
C15B C16B C17B C18B -0.1(8)
C16B C17B C18B C19B -0.7(8)
C17B C18B C19B C14B 0.6(8)
C15B C14B C19B C18B 0.2(7)
C13B C14B C19B C18B 177.9(4)
C26B P1B C20B C21B -92.6(4)
C15B P1B C20B C21B 155.1(4)
Au1B P1B C20B C21B 29.8(4)
C26B P1B C20B C25B 84.7(4)
C15B P1B C20B C25B -27.6(4)
Au1B P1B C20B C25B -152.9(3)
C25B C20B C21B C22B -0.2(7)
P1B C20B C21B C22B 177.1(4)
C20B C21B C22B C23B 0.4(9)
C21B C22B C23B C24B -0.3(9)
C22B C23B C24B C25B 0.1(8)
C23B C24B C25B C20B 0.1(7)
C21B C20B C25B C24B 0.0(7)
P1B C20B C25B C24B -177.3(3)
C20B P1B C26B C31B -5.3(4)
C15B P1B C26B C31B 105.5(4)
Au1B P1B C26B C31B -131.2(3)
C20B P1B C26B C27B 173.3(3)
C15B P1B C26B C27B -75.9(4)
Au1B P1B C26B C27B 47.5(4)
C31B C26B C27B C28B -1.6(7)
P1B C26B C27B C28B 179.7(4)
C26B C27B C28B C29B 1.5(7)
C27B C28B C29B C30B -0.2(7)
C28B C29B C30B C31B -0.9(7)
C29B C30B C31B C26B 0.7(7)
C27B C26B C31B C30B 0.6(6)
P1B C26B C31B C30B 179.2(3)
